data_7228698
loop_
_publ_author_name
'Li, Xiao-Yan'
'Chen, Le'
'Gao, Lei'
'Zhang, Yang'
'Akogun, Sunday Folaranmi'
'Dong, Wen-Kui'

_publ_section_title
;
 Syntheses, crystal structures and catalytic activities of two
 solvent-induced homotrinuclear Co(ii) complexes with a
 naphthalenediol-based bis(Salamo)-type tetraoxime ligand
;
_journal_issue 57
_journal_name_full 'RSC Adv.'
_journal_page_first 35905
_journal_paper_doi 10.1039/C7RA06796H
_journal_volume 7
_journal_year 2017
_chemical_formula_moiety 'C34 H30 Br4 Co3 N4 O14'
_chemical_formula_sum 'C34 H30 Br4 Co3 N4 O14'
_chemical_formula_weight 1215.05
_chemical_name_systematic
;
 ? 
;
_space_group_crystal_system monoclinic
_space_group_IT_number 14
_space_group_name_Hall '-P 2ybc'
_space_group_name_H-M_alt 'P 1 21/c 1'
_symmetry_space_group_name_Hall '-P 2ybc'
_symmetry_space_group_name_H-M 'P 1 21/c 1'
_atom_sites_solution_hydrogens geom
_atom_sites_solution_primary direct
_atom_sites_solution_secondary difmap
_audit_creation_date 2016-09-11
_audit_creation_method
;
Olex2 1.2
(compiled 2016.02.19 svn.r3266 for OlexSys, GUI svn.r5155)
;
_audit_update_record
;
2016-09-23 deposited with the CCDC.
2017-07-13 downloaded from the CCDC.
;
_cell_angle_alpha 90.00
_cell_angle_beta 113.6144(18)
_cell_angle_gamma 90.00
_cell_formula_units_Z 4
_cell_length_a 19.182(2)
_cell_length_b 18.751(2)
_cell_length_c 18.722(2)
_cell_measurement_reflns_used 2119
_cell_measurement_temperature 296(2)
_cell_measurement_theta_max 22.6120
_cell_measurement_theta_min 3.7770
_cell_volume 6170.1(11)
_computing_molecular_graphics 'Olex2 (Dolomanov et al., 2009)'
_computing_publication_material 'Olex2 (Dolomanov et al., 2009)'
_computing_structure_refinement 'XL (Sheldrick, 2008)'
_computing_structure_solution 'SHELXS-97 (Sheldrick, 1990)'
_diffrn_ambient_temperature 296.15
_diffrn_measured_fraction_theta_full 0.999
_diffrn_measured_fraction_theta_max 0.999
_diffrn_measurement_device_type 'Bruker APEX-II CCD'
_diffrn_measurement_method '\f and \w scans'
_diffrn_radiation_monochromator graphite
_diffrn_radiation_type MoK\a
_diffrn_radiation_wavelength 0.71073
_diffrn_reflns_av_R_equivalents 0.0527
_diffrn_reflns_av_unetI/netI 0.0694
_diffrn_reflns_limit_h_max 23
_diffrn_reflns_limit_h_min -16
_diffrn_reflns_limit_k_max 20
_diffrn_reflns_limit_k_min -22
_diffrn_reflns_limit_l_max 22
_diffrn_reflns_limit_l_min -22
_diffrn_reflns_number 35080
_diffrn_reflns_theta_full 25.50
_diffrn_reflns_theta_max 25.50
_diffrn_reflns_theta_min 1.16
_diffrn_source 'fine-focus sealed tube'
_exptl_absorpt_coefficient_mu 3.434
_exptl_absorpt_correction_T_max 0.5187
_exptl_absorpt_correction_T_min 0.4464
_exptl_crystal_colour brown
_exptl_crystal_colour_primary brown
_exptl_crystal_density_diffrn 1.308
_exptl_crystal_density_method 'not measured'
_exptl_crystal_description needle
_exptl_crystal_F_000 2380
_exptl_crystal_size_max 0.28
_exptl_crystal_size_mid 0.25
_exptl_crystal_size_min 0.22
_refine_diff_density_max 0.953
_refine_diff_density_min -0.760
_refine_diff_density_rms 0.136
_refine_ls_extinction_method none
_refine_ls_goodness_of_fit_ref 1.028
_refine_ls_hydrogen_treatment constr
_refine_ls_matrix_type full
_refine_ls_number_parameters 552
_refine_ls_number_reflns 11495
_refine_ls_number_restraints 12
_refine_ls_restrained_S_all 1.041
_refine_ls_R_factor_all 0.0794
_refine_ls_R_factor_gt 0.0511
_refine_ls_shift/su_max 0.001
_refine_ls_shift/su_mean 0.000
_refine_ls_structure_factor_coef Fsqd
_refine_ls_weighting_details 'calc w=1/[\s^2^(Fo^2^)+(0.0843P)^2^+0.0000P] where P=(Fo^2^+2Fc^2^)/3'
_refine_ls_weighting_scheme calc
_refine_ls_wR_factor_gt 0.1399
_refine_ls_wR_factor_ref 0.1496
_reflns_number_gt 7713
_reflns_number_total 11495
_reflns_threshold_expression >2sigma(I)
_cod_data_source_file c7ra06796h2.cif
_cod_data_source_block 1
_cod_original_cell_volume 6169.9(12)
_cod_database_code 7228698
_olex2_refinement_description
;
1. Fixed Uiso
 At 1.2 times of:
  All C(H) groups, All C(H,H) groups
 At 1.5 times of:
  All C(H,H,H) groups, All O(H,H) groups
2. Uiso/Uaniso restraints and constraints
Uanis(O6) \\sim Ueq: with sigma of 0.001 and sigma for terminal atoms of 0.002
Uanis(Br3') \\sim Ueq: with sigma of 0.005 and sigma for terminal atoms of 0.01
3. Others
 Fixed Sof: Br2(0.8) Br3(0.7) Br2'(0.2) Br3'(0.3)
4.a Riding coordinates:
 O14(H14A,H14B), O13(H13A,H13B)
4.b Secondary CH2 refined with riding coordinates:
 C8(H8A,H8B), C9(H9A,H9B), C22(H22A,H22B), C23(H23A,H23B)
4.c Aromatic/amide H refined with riding coordinates:
 C3(H3), C5(H5), C7(H7), C10(H10), C19(H19), C18(H18), C17(H17), C16(H16),
 C21(H21), C24(H24), C30(H30), C28(H28)
4.d Idealised Me refined as rotating group:
 C34(H34A,H34B,H34C), C32(H32A,H32B,H32C)
;
_platon_squeeze_void_probe_radius 1.20
_olex2_submission_special_instructions 'No special instructions were received'

loop_
_space_group_symop_id
_space_group_symop_operation_xyz
1 'x, y, z'
2 '-x, y+1/2, -z+1/2'
3 '-x, -y, -z'
4 'x, -y-1/2, z-1/2'

loop_
_atom_site_label
_atom_site_type_symbol
_atom_site_fract_x
_atom_site_fract_y
_atom_site_fract_z
_atom_site_U_iso_or_equiv
_atom_site_adp_type
_atom_site_occupancy
_atom_site_calc_flag
_atom_site_disorder_assembly
_atom_site_disorder_group
_atom_site_refinement_flags_posn
_atom_site_refinement_flags_adp
Br1 Br 0.31006(3) 0.75299(3) -0.13044(3) 0.03036(16) Uani 1 d . . . .
Br2 Br 0.05325(13) 0.84933(12) -0.08315(14) 0.0617(7) Uani 0.80 d A 1 . .
Br3 Br 1.12948(9) 0.82403(9) 0.22358(10) 0.0589(5) Uani 0.70 d B 1 . .
Br4 Br 0.85916(3) 0.74012(4) 0.25195(3) 0.0489(2) Uani 1 d B . . .
Br2' Br 0.0491(4) 0.8147(5) -0.0772(4) 0.056(2) Uani 0.20 d A 2 . .
Br3' Br 1.12845(19) 0.7792(3) 0.2069(2) 0.0892(16) Uani 0.30 d B 2 . U
C1 C 0.3134(3) 0.7860(3) 0.0194(3) 0.0235(12) Uani 1 d A . . .
C2 C 0.2661(3) 0.7824(3) -0.0608(3) 0.0243(12) Uani 1 d . . . .
C3 C 0.1910(3) 0.7982(3) -0.0896(3) 0.0369(15) Uani 1 d A . . .
H3 H 0.1616 0.7939 -0.1428 0.044 Uiso 1 calc . . R .
C4 C 0.1580(3) 0.8208(4) -0.0402(3) 0.0396(16) Uani 1 d . . . .
C5 C 0.1996(3) 0.8221(3) 0.0392(3) 0.0367(15) Uani 1 d A . . .
H5 H 0.1761 0.8339 0.0725 0.044 Uiso 1 calc . . R .
C6 C 0.2773(3) 0.8055(3) 0.0697(3) 0.0243(12) Uani 1 d . . . .
C7 C 0.3157(3) 0.8045(3) 0.1551(3) 0.0264(12) Uani 1 d A . . .
H7 H 0.2875 0.8172 0.1837 0.032 Uiso 1 calc . . R .
C8 C 0.4760(3) 0.7555(3) 0.3157(3) 0.0251(13) Uani 1 d . . . .
H8A H 0.4937 0.7680 0.3704 0.030 Uiso 1 calc . . R .
H8B H 0.5124 0.7745 0.2965 0.030 Uiso 1 calc . . R .
C9 C 0.4746(3) 0.6762(3) 0.3085(3) 0.0309(13) Uani 1 d . . . .
H9A H 0.5255 0.6585 0.3388 0.037 Uiso 1 calc . . R .
H9B H 0.4416 0.6575 0.3321 0.037 Uiso 1 calc . . R .
C10 C 0.5194(3) 0.6219(3) 0.1629(3) 0.0248(12) Uani 1 d A . . .
H10 H 0.5111 0.5760 0.1768 0.030 Uiso 1 calc . . R .
C11 C 0.5583(3) 0.6280(3) 0.1121(3) 0.0249(12) Uani 1 d . . . .
C20 C 0.5808(3) 0.5627(3) 0.0844(3) 0.0288(13) Uani 1 d . . . .
C19 C 0.5699(3) 0.4942(3) 0.1099(4) 0.0421(16) Uani 1 d . . . .
H19 H 0.5476 0.4909 0.1457 0.051 Uiso 1 calc . . R .
C18 C 0.5905(4) 0.4325(4) 0.0845(4) 0.0521(18) Uani 1 d . . . .
H18 H 0.5816 0.3883 0.1018 0.062 Uiso 1 calc . . R .
C17 C 0.6261(4) 0.4378(4) 0.0306(4) 0.0547(19) Uani 1 d . . . .
H17 H 0.6408 0.3968 0.0123 0.066 Uiso 1 calc . . R .
C16 C 0.6379(4) 0.5018(3) 0.0069(4) 0.0430(16) Uani 1 d . . . .
H16 H 0.6621 0.5041 -0.0273 0.052 Uiso 1 calc . . R .
C15 C 0.6163(3) 0.5658(3) 0.0302(3) 0.0297(13) Uani 1 d . . . .
C14 C 0.6297(3) 0.6359(3) 0.0041(3) 0.0230(12) Uani 1 d . . . .
C13 C 0.6114(2) 0.6985(3) 0.0329(2) 0.0189(11) Uani 1 d A . . .
C12 C 0.5730(2) 0.6941(3) 0.0860(2) 0.0157(10) Uani 1 d A . . .
C21 C 0.6637(3) 0.6389(3) -0.0520(3) 0.0258(12) Uani 1 d . . . .
H21 H 0.6726 0.5955 -0.0710 0.031 Uiso 1 calc . . R .
C22 C 0.6928(3) 0.7175(4) -0.1988(3) 0.0451(18) Uani 1 d . . . .
H22A H 0.6388 0.7081 -0.2262 0.054 Uiso 1 calc . . R .
H22B H 0.7178 0.7006 -0.2315 0.054 Uiso 1 calc . . R .
C23 C 0.7036(3) 0.7958(4) -0.1901(3) 0.0366(15) Uani 1 d . . . .
H23A H 0.6885 0.8166 -0.2415 0.044 Uiso 1 calc . . R .
H23B H 0.6697 0.8145 -0.1676 0.044 Uiso 1 calc . . R .
C24 C 0.8666(3) 0.8154(3) -0.0223(3) 0.0293(13) Uani 1 d . . . .
H24 H 0.8973 0.8281 -0.0480 0.035 Uiso 1 calc . . R .
C25 C 0.9027(3) 0.8058(3) 0.0619(3) 0.0319(14) Uani 1 d . . . .
C30 C 0.9817(3) 0.8138(4) 0.0953(3) 0.054(2) Uani 1 d B . . .
H30 H 1.0072 0.8266 0.0642 0.065 Uiso 1 calc . . R .
C29 C 1.0221(3) 0.8029(5) 0.1740(4) 0.065(2) Uani 1 d . . . .
C28 C 0.9862(3) 0.7785(5) 0.2209(4) 0.066(2) Uani 1 d B . . .
H28 H 1.0140 0.7675 0.2731 0.079 Uiso 1 calc . . R .
C27 C 0.9074(3) 0.7710(4) 0.1872(3) 0.0408(16) Uani 1 d . . . .
C26 C 0.8625(3) 0.7861(3) 0.1081(3) 0.0286(13) Uani 1 d A . . .
C33 C 0.6319(3) 0.9359(3) -0.0482(3) 0.0230(12) Uani 1 d A . . .
C34 C 0.6268(4) 1.0054(3) -0.0893(4) 0.0512(19) Uani 1 d . . . .
H34A H 0.5989 1.0391 -0.0724 0.077 Uiso 1 calc . . GR .
H34B H 0.6012 0.9984 -0.1445 0.077 Uiso 1 calc . . GR .
H34C H 0.6771 1.0234 -0.0773 0.077 Uiso 1 calc . . GR .
C31 C 0.5513(3) 0.9125(3) 0.1919(2) 0.0190(11) Uani 1 d A . . .
C32 C 0.5815(4) 0.9693(3) 0.2533(3) 0.0438(16) Uani 1 d . . . .
H32A H 0.6361 0.9699 0.2734 0.066 Uiso 1 calc . . GR .
H32B H 0.5657 0.9595 0.2948 0.066 Uiso 1 calc . . GR .
H32C H 0.5620 1.0149 0.2308 0.066 Uiso 1 calc . . GR .
Co1 Co 0.46968(3) 0.77338(4) 0.14670(3) 0.01770(17) Uani 1 d A . . .
Co3 Co 0.70845(3) 0.79024(4) -0.02209(3) 0.02031(18) Uani 1 d A . . .
Co2 Co 0.58408(3) 0.84517(4) 0.05987(3) 0.01703(17) Uani 1 d A . . .
N1 N 0.3851(2) 0.7873(2) 0.1924(2) 0.0223(10) Uani 1 d . . . .
N2 N 0.4946(2) 0.6741(2) 0.1914(2) 0.0189(9) Uani 1 d . . . .
N3 N 0.6831(2) 0.6955(3) -0.0786(2) 0.0270(11) Uani 1 d . . . .
N4 N 0.7960(2) 0.8075(2) -0.0628(2) 0.0219(10) Uani 1 d . . . .
O1 O 0.38674(17) 0.77326(19) 0.04424(17) 0.0221(8) Uani 1 d . . . .
O2 O 0.40382(18) 0.7888(2) 0.27402(18) 0.0271(9) Uani 1 d A . . .
O3 O 0.44994(19) 0.6475(2) 0.23154(18) 0.0297(9) Uani 1 d A . . .
O4 O 0.55511(17) 0.75517(18) 0.10881(17) 0.0196(8) Uani 1 d . . . .
O5 O 0.62240(16) 0.76246(18) 0.01244(17) 0.0181(7) Uani 1 d . . . .
O6 O 0.7202(2) 0.6765(2) -0.1286(2) 0.0344(9) Uani 1 d . . . U
O7 O 0.77943(18) 0.8185(2) -0.14293(17) 0.0300(9) Uani 1 d . . . .
O8 O 0.78820(17) 0.78223(19) 0.08154(17) 0.0236(8) Uani 1 d . . . .
O11 O 0.67037(18) 0.8872(2) -0.06342(19) 0.0289(9) Uani 1 d . . . .
O12 O 0.59902(18) 0.9285(2) -0.00362(18) 0.0279(9) Uani 1 d . . . .
O9 O 0.56300(18) 0.91968(18) 0.13175(18) 0.0242(8) Uani 1 d . . . .
O10 O 0.51664(18) 0.86013(19) 0.20617(18) 0.0262(8) Uani 1 d . . . .
O14 O 0.47350(17) 0.83984(19) -0.02241(17) 0.0243(8) Uani 1 d . . . .
H14A H 0.4647 0.7936 -0.0465 0.036 Uiso 1 d A . R .
H14B H 0.4390 0.8473 0.0025 0.036 Uiso 1 d . . R .
O13 O 0.69858(17) 0.8533(2) 0.14317(17) 0.0266(8) Uani 1 d . . . .
H13A H 0.7224 0.8153 0.1425 0.040 Uiso 1 d A . R .
H13B H 0.7276 0.8966 0.1582 0.040 Uiso 1 d . . R .

loop_
_atom_site_aniso_label
_atom_site_aniso_U_11
_atom_site_aniso_U_22
_atom_site_aniso_U_33
_atom_site_aniso_U_23
_atom_site_aniso_U_13
_atom_site_aniso_U_12
Br1 0.0221(3) 0.0524(4) 0.0179(3) -0.0073(2) 0.0094(2) -0.0021(2)
Br2 0.0209(6) 0.1198(19) 0.0440(6) 0.0118(10) 0.0126(4) 0.0180(9)
Br3 0.0214(5) 0.1056(14) 0.0449(7) 0.0166(8) 0.0084(4) -0.0042(7)
Br4 0.0267(3) 0.0958(6) 0.0293(3) 0.0276(3) 0.0165(2) 0.0120(3)
Br2' 0.0170(19) 0.130(8) 0.022(2) -0.013(4) 0.0083(15) 0.008(4)
Br3' 0.0168(12) 0.184(5) 0.059(2) 0.065(3) 0.0066(13) 0.001(2)
C1 0.025(3) 0.034(4) 0.015(2) 0.005(2) 0.012(2) -0.005(2)
C2 0.019(3) 0.039(4) 0.019(2) -0.003(2) 0.012(2) -0.005(2)
C3 0.021(3) 0.066(5) 0.022(3) -0.006(3) 0.007(2) -0.005(3)
C4 0.018(3) 0.071(5) 0.029(3) -0.002(3) 0.008(2) 0.004(3)
C5 0.026(3) 0.062(5) 0.029(3) -0.004(3) 0.018(2) 0.006(3)
C6 0.018(2) 0.037(4) 0.020(2) 0.001(2) 0.010(2) 0.003(2)
C7 0.027(3) 0.041(4) 0.018(2) -0.001(2) 0.015(2) 0.001(2)
C8 0.023(3) 0.044(4) 0.009(2) 0.004(2) 0.0070(19) 0.003(2)
C9 0.044(3) 0.035(4) 0.023(3) 0.010(2) 0.023(2) 0.004(3)
C10 0.033(3) 0.020(3) 0.028(3) 0.008(2) 0.018(2) -0.002(2)
C11 0.032(3) 0.027(4) 0.020(3) 0.001(2) 0.015(2) 0.001(2)
C20 0.039(3) 0.025(4) 0.030(3) 0.001(2) 0.021(2) 0.006(2)
C19 0.064(4) 0.027(4) 0.056(4) 0.001(3) 0.046(3) 0.001(3)
C18 0.078(5) 0.030(5) 0.075(5) 0.005(3) 0.060(4) 0.000(3)
C17 0.077(5) 0.038(5) 0.064(4) -0.006(4) 0.044(4) 0.016(3)
C16 0.071(4) 0.024(4) 0.060(4) 0.003(3) 0.054(4) 0.006(3)
C15 0.043(3) 0.026(4) 0.032(3) -0.003(3) 0.027(3) 0.002(2)
C14 0.027(3) 0.026(4) 0.021(2) -0.003(2) 0.015(2) 0.000(2)
C13 0.015(2) 0.029(4) 0.013(2) 0.005(2) 0.0060(18) 0.004(2)
C12 0.016(2) 0.019(3) 0.013(2) -0.001(2) 0.0062(18) -0.0018(19)
C21 0.032(3) 0.031(4) 0.025(3) -0.010(2) 0.023(2) -0.005(2)
C22 0.048(4) 0.072(6) 0.024(3) -0.018(3) 0.024(3) -0.025(3)
C23 0.030(3) 0.066(5) 0.019(3) 0.003(3) 0.016(2) 0.001(3)
C24 0.022(3) 0.044(4) 0.030(3) 0.010(3) 0.019(2) 0.000(2)
C25 0.021(3) 0.048(4) 0.031(3) 0.011(3) 0.015(2) 0.004(2)
C30 0.018(3) 0.112(7) 0.037(3) 0.021(4) 0.015(3) 0.006(3)
C29 0.015(3) 0.127(7) 0.051(4) 0.053(4) 0.013(3) 0.003(3)
C28 0.023(3) 0.131(8) 0.038(4) 0.041(4) 0.007(3) 0.008(4)
C27 0.022(3) 0.075(5) 0.030(3) 0.023(3) 0.015(2) 0.007(3)
C26 0.025(3) 0.042(4) 0.023(3) 0.005(2) 0.014(2) 0.003(2)
C33 0.022(3) 0.027(4) 0.019(2) 0.007(2) 0.006(2) -0.001(2)
C34 0.059(4) 0.054(5) 0.057(4) 0.034(4) 0.041(3) 0.019(3)
C31 0.028(3) 0.019(3) 0.016(2) 0.002(2) 0.016(2) 0.008(2)
C32 0.069(4) 0.031(4) 0.044(4) -0.006(3) 0.036(3) -0.007(3)
Co1 0.0181(3) 0.0250(5) 0.0130(3) 0.0023(3) 0.0094(3) 0.0019(3)
Co3 0.0182(3) 0.0311(5) 0.0154(3) -0.0005(3) 0.0106(3) -0.0004(3)
Co2 0.0182(3) 0.0223(4) 0.0151(3) 0.0010(3) 0.0114(3) 0.0002(3)
N1 0.024(2) 0.034(3) 0.013(2) 0.0026(18) 0.0126(17) 0.0022(18)
N2 0.024(2) 0.022(3) 0.018(2) 0.0045(18) 0.0169(17) -0.0008(17)
N3 0.025(2) 0.041(3) 0.022(2) -0.009(2) 0.0162(18) -0.001(2)
N4 0.024(2) 0.030(3) 0.016(2) -0.0006(18) 0.0119(17) 0.0017(18)
O1 0.0185(17) 0.036(2) 0.0169(17) 0.0030(15) 0.0121(13) 0.0036(14)
O2 0.0299(19) 0.042(3) 0.0161(17) 0.0082(16) 0.0163(15) 0.0090(16)
O3 0.039(2) 0.037(3) 0.0250(19) 0.0067(17) 0.0264(16) -0.0070(17)
O4 0.0197(17) 0.027(2) 0.0178(16) 0.0039(15) 0.0130(14) 0.0004(14)
O5 0.0178(17) 0.022(2) 0.0199(16) -0.0030(15) 0.0131(13) 0.0004(13)
O6 0.0365(12) 0.0394(13) 0.0338(12) -0.0034(9) 0.0211(9) 0.0002(9)
O7 0.0281(19) 0.054(3) 0.0145(17) -0.0024(17) 0.0153(14) -0.0106(17)
O8 0.0163(17) 0.041(3) 0.0174(17) 0.0029(15) 0.0110(14) -0.0015(15)
O11 0.031(2) 0.037(3) 0.0283(19) 0.0087(17) 0.0211(16) 0.0092(17)
O12 0.035(2) 0.030(3) 0.0291(19) 0.0080(16) 0.0236(16) 0.0008(15)
O9 0.038(2) 0.016(2) 0.0259(18) -0.0038(15) 0.0208(16) -0.0019(15)
O10 0.0300(19) 0.032(3) 0.0226(18) -0.0011(16) 0.0167(15) -0.0033(16)
O14 0.0210(18) 0.033(2) 0.0200(17) -0.0003(15) 0.0095(14) -0.0035(15)
O13 0.0205(18) 0.034(2) 0.0231(18) -0.0043(16) 0.0065(14) 0.0002(15)

loop_
_atom_type_symbol
_atom_type_description
_atom_type_scat_dispersion_real
_atom_type_scat_dispersion_imag
_atom_type_scat_source
C C 0.0033 0.0016 'International Tables Vol C Tables 4.2.6.8 and 6.1.1.4'
H H 0.0000 0.0000 'International Tables Vol C Tables 4.2.6.8 and 6.1.1.4'
N N 0.0061 0.0033 'International Tables Vol C Tables 4.2.6.8 and 6.1.1.4'
O O 0.0106 0.0060 'International Tables Vol C Tables 4.2.6.8 and 6.1.1.4'
Co Co 0.3494 0.9721 'International Tables Vol C Tables 4.2.6.8 and 6.1.1.4'
Br Br -0.2901 2.4595 'International Tables Vol C Tables 4.2.6.8 and 6.1.1.4'

loop_
_geom_angle_atom_site_label_1
_geom_angle_atom_site_label_2
_geom_angle_atom_site_label_3
_geom_angle
C2 C1 C6 116.2(4)
O1 C1 C2 120.5(4)
O1 C1 C6 123.3(4)
C1 C2 Br1 118.2(3)
C3 C2 Br1 119.0(4)
C3 C2 C1 122.8(4)
C2 C3 H3 120.0
C2 C3 C4 120.0(5)
C4 C3 H3 120.0
C3 C4 Br2 119.3(4)
C3 C4 Br2' 117.7(5)
C5 C4 Br2 120.3(4)
C5 C4 Br2' 117.7(4)
C5 C4 C3 120.4(5)
C4 C5 H5 120.1
C4 C5 C6 119.8(5)
C6 C5 H5 120.1
C1 C6 C7 123.6(4)
C5 C6 C1 120.5(4)
C5 C6 C7 115.7(4)
C6 C7 H7 118.0
N1 C7 C6 123.9(4)
N1 C7 H7 118.0
H8A C8 H8B 107.7
C9 C8 H8A 108.8
C9 C8 H8B 108.8
O2 C8 H8A 108.8
O2 C8 H8B 108.8
O2 C8 C9 114.0(4)
C8 C9 H9A 108.1
C8 C9 H9B 108.1
H9A C9 H9B 107.3
O3 C9 C8 116.9(4)
O3 C9 H9A 108.1
O3 C9 H9B 108.1
C11 C10 H10 116.9
N2 C10 H10 116.9
N2 C10 C11 126.1(5)
C10 C11 C20 118.5(5)
C12 C11 C10 122.3(5)
C12 C11 C20 119.2(4)
C19 C20 C11 122.5(5)
C19 C20 C15 116.9(5)
C15 C20 C11 120.6(5)
C20 C19 H19 118.4
C18 C19 C20 123.3(5)
C18 C19 H19 118.4
C19 C18 H18 120.9
C19 C18 C17 118.2(6)
C17 C18 H18 120.9
C18 C17 H17 120.3
C16 C17 C18 119.4(6)
C16 C17 H17 120.3
C17 C16 H16 117.9
C17 C16 C15 124.1(5)
C15 C16 H16 117.9
C20 C15 C14 118.0(4)
C16 C15 C20 118.1(5)
C16 C15 C14 123.8(4)
C13 C14 C15 121.6(4)
C13 C14 C21 120.5(5)
C21 C14 C15 118.0(4)
C14 C13 C12 119.4(5)
O5 C13 C14 124.5(4)
O5 C13 C12 116.0(4)
C11 C12 C13 121.0(4)
O4 C12 C11 122.9(4)
O4 C12 C13 116.1(4)
C14 C21 H21 116.7
N3 C21 C14 126.6(5)
N3 C21 H21 116.7
H22A C22 H22B 107.3
C23 C22 H22A 108.1
C23 C22 H22B 108.1
O6 C22 H22A 108.1
O6 C22 H22B 108.1
O6 C22 C23 116.7(4)
C22 C23 H23A 108.5
C22 C23 H23B 108.5
H23A C23 H23B 107.5
O7 C23 C22 115.2(5)
O7 C23 H23A 108.5
O7 C23 H23B 108.5
C25 C24 H24 117.8
N4 C24 H24 117.8
N4 C24 C25 124.3(4)
C30 C25 C24 115.5(4)
C30 C25 C26 120.8(5)
C26 C25 C24 123.5(4)
C25 C30 H30 119.8
C29 C30 C25 120.5(5)
C29 C30 H30 119.8
C30 C29 Br3 121.2(4)
C30 C29 Br3' 116.4(5)
C30 C29 C28 121.0(5)
C28 C29 Br3 117.8(4)
C28 C29 Br3' 116.7(4)
C29 C28 H28 121.0
C27 C28 C29 117.9(5)
C27 C28 H28 121.0
C28 C27 Br4 117.5(4)
C28 C27 C26 123.4(5)
C26 C27 Br4 119.1(4)
C27 C26 C25 116.1(4)
O8 C26 C25 123.9(4)
O8 C26 C27 120.0(4)
O11 C33 C34 115.6(4)
O12 C33 C34 119.8(5)
O12 C33 O11 124.6(5)
C33 C34 H34A 109.5
C33 C34 H34B 109.5
C33 C34 H34C 109.5
H34A C34 H34B 109.5
H34A C34 H34C 109.5
H34B C34 H34C 109.5
O9 C31 C32 117.6(5)
O9 C31 O10 125.0(5)
O10 C31 C32 117.4(4)
C31 C32 H32A 109.5
C31 C32 H32B 109.5
C31 C32 H32C 109.5
H32A C32 H32B 109.5
H32A C32 H32C 109.5
H32B C32 H32C 109.5
N2 Co1 N1 92.23(15)
N2 Co1 O4 84.30(14)
O1 Co1 N1 86.70(13)
O1 Co1 N2 111.89(15)
O1 Co1 O4 96.30(12)
O1 Co1 O10 124.54(15)
O4 Co1 N1 176.07(14)
O10 Co1 N1 85.48(15)
O10 Co1 N2 123.21(15)
O10 Co1 O4 94.86(13)
N3 Co3 N4 90.29(16)
N3 Co3 O5 83.56(14)
O5 Co3 N4 173.79(15)
O8 Co3 N3 112.58(16)
O8 Co3 N4 87.17(13)
O8 Co3 O5 94.39(12)
O8 Co3 O11 118.60(15)
O11 Co3 N3 128.47(16)
O11 Co3 N4 86.63(15)
O11 Co3 O5 97.86(13)
O4 Co2 O13 96.53(13)
O5 Co2 O4 77.63(13)
O5 Co2 O9 167.01(13)
O5 Co2 O14 94.54(13)
O5 Co2 O13 85.89(12)
O12 Co2 O4 171.21(13)
O12 Co2 O5 99.60(13)
O12 Co2 O9 88.37(14)
O12 Co2 O14 86.84(13)
O12 Co2 O13 91.55(13)
O9 Co2 O4 95.92(13)
O9 Co2 O13 83.63(13)
O14 Co2 O4 85.08(13)
O14 Co2 O9 96.14(13)
O14 Co2 O13 178.38(14)
C7 N1 Co1 127.5(3)
C7 N1 O2 110.0(3)
O2 N1 Co1 121.9(3)
C10 N2 Co1 126.4(3)
C10 N2 O3 110.3(4)
O3 N2 Co1 116.5(3)
C21 N3 Co3 124.5(3)
C21 N3 O6 110.0(4)
O6 N3 Co3 118.9(3)
C24 N4 Co3 127.6(3)
C24 N4 O7 110.4(3)
O7 N4 Co3 121.7(3)
C1 O1 Co1 133.4(3)
N1 O2 C8 110.4(3)
C9 O3 N2 111.8(4)
C12 O4 Co1 127.1(3)
C12 O4 Co2 114.2(3)
Co1 O4 Co2 113.81(16)
C13 O5 Co3 124.7(3)
C13 O5 Co2 116.0(3)
Co2 O5 Co3 114.34(16)
C22 O6 N3 111.7(4)
N4 O7 C23 110.5(3)
C26 O8 Co3 132.7(3)
C33 O11 Co3 136.0(3)
C33 O12 Co2 134.6(3)
C31 O9 Co2 131.7(3)
C31 O10 Co1 132.5(3)
Co2 O14 H14A 109.2
Co2 O14 H14B 109.4
H14A O14 H14B 109.5
Co2 O13 H13A 109.4
Co2 O13 H13B 125.6
H13A O13 H13B 117.5

loop_
_geom_bond_atom_site_label_1
_geom_bond_atom_site_label_2
_geom_bond_distance
Br1 C2 1.897(4)
Br2 C4 1.917(6)
Br3 C29 1.931(6)
Br4 C27 1.887(5)
Br2' C4 1.922(9)
Br3' C29 1.932(7)
C1 C2 1.411(6)
C1 C6 1.422(6)
C1 O1 1.315(5)
C2 C3 1.354(7)
C3 H3 0.9300
C3 C4 1.380(7)
C4 C5 1.378(7)
C5 H5 0.9300
C5 C6 1.402(7)
C6 C7 1.468(6)
C7 H7 0.9300
C7 N1 1.273(6)
C8 H8A 0.9700
C8 H8B 0.9700
C8 C9 1.494(8)
C8 O2 1.432(6)
C9 H9A 0.9700
C9 H9B 0.9700
C9 O3 1.429(6)
C10 H10 0.9300
C10 C11 1.431(6)
C10 N2 1.293(6)
C11 C20 1.460(7)
C11 C12 1.401(7)
C20 C19 1.415(8)
C20 C15 1.432(7)
C19 H19 0.9300
C19 C18 1.368(8)
C18 H18 0.9300
C18 C17 1.430(8)
C17 H17 0.9300
C17 C16 1.331(9)
C16 H16 0.9300
C16 C15 1.394(8)
C15 C14 1.460(7)
C14 C13 1.393(7)
C14 C21 1.444(6)
C13 C12 1.458(6)
C13 O5 1.303(6)
C12 O4 1.315(6)
C21 H21 0.9300
C21 N3 1.290(7)
C22 H22A 0.9700
C22 H22B 0.9700
C22 C23 1.481(9)
C22 O6 1.429(7)
C23 H23A 0.9700
C23 H23B 0.9700
C23 O7 1.432(6)
C24 H24 0.9300
C24 C25 1.457(7)
C24 N4 1.268(6)
C25 C30 1.396(7)
C25 C26 1.418(6)
C30 H30 0.9300
C30 C29 1.378(8)
C29 C28 1.393(8)
C28 H28 0.9300
C28 C27 1.392(7)
C27 C26 1.412(7)
C26 O8 1.310(5)
C33 C34 1.498(7)
C33 O11 1.276(6)
C33 O12 1.239(5)
C34 H34A 0.9600
C34 H34B 0.9600
C34 H34C 0.9600
C31 C32 1.503(7)
C31 O9 1.239(5)
C31 O10 1.274(6)
C32 H32A 0.9600
C32 H32B 0.9600
C32 H32C 0.9600
Co1 N1 2.131(4)
Co1 N2 2.018(4)
Co1 O1 1.940(3)
Co1 O4 2.058(3)
Co1 O10 1.973(4)
Co3 N3 2.024(4)
Co3 N4 2.129(4)
Co3 O5 2.066(3)
Co3 O8 1.936(3)
Co3 O11 1.996(4)
Co2 O4 2.099(3)
Co2 O5 2.063(3)
Co2 O12 2.052(3)
Co2 O9 2.089(3)
Co2 O14 2.065(3)
Co2 O13 2.130(3)
N1 O2 1.424(4)
N2 O3 1.437(4)
N3 O6 1.430(5)
N4 O7 1.418(5)
O14 H14A 0.9601
O14 H14B 0.9600
O13 H13A 0.8503
O13 H13B 0.9609

loop_
_geom_hbond_atom_site_label_D
_geom_hbond_atom_site_label_H
_geom_hbond_atom_site_label_A
_geom_hbond_distance_DH
_geom_hbond_distance_HA
_geom_hbond_distance_DA
_geom_hbond_angle_DHA
_geom_hbond_site_symmetry_A
C3 H3 Br3' 0.93 2.96 3.795(7) 149.8 4_475
C8 H8B O10 0.97 2.36 3.152(6) 138.7 .
C9 H9B O14 0.97 2.54 3.189(5) 124.1 4_576
C22 H22A O10 0.97 2.52 3.448(7) 159.8 4_575
C22 H22B Br4 0.97 3.06 3.745(6) 128.8 4_575
C22 H22B O13 0.97 2.44 3.286(6) 145.0 4_575
C23 H23B O11 0.97 2.38 3.190(6) 141.2 .
C30 H30 Br2' 0.93 3.07 3.929(9) 155.1 1_655
C28 H28 Br2' 0.93 3.03 3.892(10) 155.1 4_676
C32 H32C O3 0.96 2.62 3.427(7) 142.0 2_655
O14 H14A Br1 0.96 2.85 3.390(3) 116.7 .
O14 H14B O1 0.96 2.04 2.747(4) 128.8 .
O13 H13A Br4 0.85 2.96 3.622(3) 136.2 .
O13 H13A O8 0.85 2.10 2.766(4) 134.3 .

loop_
_geom_torsion_atom_site_label_1
_geom_torsion_atom_site_label_2
_geom_torsion_atom_site_label_3
_geom_torsion_atom_site_label_4
_geom_torsion
Br1 C2 C3 C4 -179.0(5)
Br2 C4 C5 C6 -175.9(5)
Br3 C29 C28 C27 172.8(6)
Br4 C27 C26 C25 -177.1(5)
Br4 C27 C26 O8 3.6(8)
Br2' C4 C5 C6 161.3(5)
Br3' C29 C28 C27 -157.1(6)
C1 C2 C3 C4 1.7(9)
C1 C6 C7 N1 1.3(9)
C2 C1 C6 C5 -1.9(8)
C2 C1 C6 C7 173.2(5)
C2 C1 O1 Co1 179.4(4)
C2 C3 C4 Br2 175.6(5)
C2 C3 C4 Br2' -161.5(5)
C2 C3 C4 C5 -5.0(10)
C3 C4 C5 C6 4.7(10)
C4 C5 C6 C1 -1.3(9)
C4 C5 C6 C7 -176.7(6)
C5 C6 C7 N1 176.6(5)
C6 C1 C2 Br1 -177.6(4)
C6 C1 C2 C3 1.7(8)
C6 C1 O1 Co1 1.0(8)
C6 C7 N1 Co1 11.5(8)
C6 C7 N1 O2 -177.5(5)
C7 N1 O2 C8 167.9(4)
C8 C9 O3 N2 56.2(5)
C9 C8 O2 N1 -73.4(5)
C10 C11 C20 C19 -4.2(8)
C10 C11 C20 C15 176.7(5)
C10 C11 C12 C13 -178.7(4)
C10 C11 C12 O4 3.0(7)
C10 N2 O3 C9 128.6(4)
C11 C10 N2 Co1 22.9(7)
C11 C10 N2 O3 172.5(4)
C11 C20 C19 C18 179.9(6)
C11 C20 C15 C16 178.8(5)
C11 C20 C15 C14 0.3(8)
C11 C12 O4 Co1 -26.5(6)
C11 C12 O4 Co2 -180.0(3)
C20 C11 C12 C13 -1.0(7)
C20 C11 C12 O4 -179.4(4)
C20 C19 C18 C17 1.2(10)
C20 C15 C14 C13 2.4(7)
C20 C15 C14 C21 -178.4(5)
C19 C20 C15 C16 -0.3(8)
C19 C20 C15 C14 -178.7(5)
C19 C18 C17 C16 -0.1(10)
C18 C17 C16 C15 -1.3(11)
C17 C16 C15 C20 1.5(10)
C17 C16 C15 C14 179.8(6)
C16 C15 C14 C13 -175.9(5)
C16 C15 C14 C21 3.3(8)
C15 C20 C19 C18 -1.0(9)
C15 C14 C13 C12 -4.4(7)
C15 C14 C13 O5 179.5(4)
C15 C14 C21 N3 -176.3(5)
C14 C13 C12 C11 3.7(7)
C14 C13 C12 O4 -177.8(4)
C14 C13 O5 Co3 -29.9(6)
C14 C13 O5 Co2 176.6(4)
C14 C21 N3 Co3 24.5(7)
C14 C21 N3 O6 175.6(4)
C13 C14 C21 N3 2.9(8)
C13 C12 O4 Co1 155.1(3)
C13 C12 O4 Co2 1.6(5)
C12 C11 C20 C19 178.0(5)
C12 C11 C20 C15 -1.0(7)
C12 C13 O5 Co3 153.8(3)
C12 C13 O5 Co2 0.4(5)
C21 C14 C13 C12 176.4(4)
C21 C14 C13 O5 0.3(7)
C21 N3 O6 C22 134.9(4)
C22 C23 O7 N4 -75.3(5)
C23 C22 O6 N3 61.1(6)
C24 C25 C30 C29 -177.2(7)
C24 C25 C26 C27 172.9(6)
C24 C25 C26 O8 -7.8(9)
C24 N4 O7 C23 168.2(5)
C25 C24 N4 Co3 7.4(8)
C25 C24 N4 O7 -178.2(5)
C25 C30 C29 Br3 -172.9(6)
C25 C30 C29 Br3' 156.9(6)
C25 C30 C29 C28 4.9(13)
C25 C26 O8 Co3 6.9(8)
C30 C25 C26 C27 -4.0(9)
C30 C25 C26 O8 175.4(6)
C30 C29 C28 C27 -5.1(13)
C29 C28 C27 Br4 -178.5(6)
C29 C28 C27 C26 0.7(12)
C28 C27 C26 C25 3.7(10)
C28 C27 C26 O8 -175.7(6)
C27 C26 O8 Co3 -173.7(4)
C26 C25 C30 C29 -0.1(11)
C34 C33 O11 Co3 171.6(4)
C34 C33 O12 Co2 176.1(4)
C32 C31 O9 Co2 145.3(4)
C32 C31 O10 Co1 -178.6(4)
Co1 N1 O2 C8 -20.5(5)
Co1 N2 O3 C9 -78.4(4)
Co3 N3 O6 C22 -72.2(4)
Co3 N4 O7 C23 -17.0(5)
N1 Co1 N2 C10 150.4(4)
N1 Co1 N2 O3 2.4(3)
N1 Co1 O1 C1 7.4(4)
N1 Co1 O10 C31 -143.3(4)
N2 C10 C11 C20 -178.7(5)
N2 C10 C11 C12 -1.1(8)
N2 Co1 N1 C7 -125.4(5)
N2 Co1 N1 O2 64.6(4)
N2 Co1 O1 C1 98.5(4)
N2 Co1 O4 C12 33.9(3)
N2 Co1 O4 Co2 -172.48(17)
N2 Co1 O10 C31 127.0(4)
N3 Co3 N4 C24 -119.3(5)
N3 Co3 N4 O7 66.9(4)
N3 Co3 O5 C13 40.2(3)
N3 Co3 O5 Co2 -165.95(18)
N3 Co3 O8 C26 88.7(5)
N3 Co3 O11 C33 118.2(5)
N4 C24 C25 C30 177.2(6)
N4 C24 C25 C26 0.3(9)
N4 Co3 N3 C21 142.2(4)
N4 Co3 N3 O6 -6.5(3)
N4 Co3 O8 C26 -0.5(5)
N4 Co3 O11 C33 -154.1(5)
O1 C1 C2 Br1 3.9(7)
O1 C1 C2 C3 -176.8(5)
O1 C1 C6 C5 176.6(5)
O1 C1 C6 C7 -8.3(8)
O1 Co1 N1 C7 -13.6(5)
O1 Co1 N1 O2 176.4(4)
O1 Co1 N2 C10 63.1(4)
O1 Co1 N2 O3 -84.9(3)
O1 Co1 O4 C12 -77.6(3)
O1 Co1 O4 Co2 76.05(17)
O1 Co1 O10 C31 -60.4(5)
O2 C8 C9 O3 58.5(5)
O4 Co1 N2 C10 -31.5(4)
O4 Co1 N2 O3 -179.4(3)
O4 Co1 O1 C1 -175.1(4)
O4 Co1 O10 C31 40.7(4)
O4 Co2 O5 C13 0.3(3)
O4 Co2 O5 Co3 -155.86(17)
O4 Co2 O9 C31 11.7(4)
O5 C13 C12 C11 -179.8(4)
O5 C13 C12 O4 -1.4(6)
O5 Co3 N3 C21 -36.9(4)
O5 Co3 N3 O6 174.4(3)
O5 Co3 O8 C26 173.5(5)
O5 Co3 O11 C33 30.2(5)
O5 Co2 O4 C12 -1.1(3)
O5 Co2 O4 Co1 -158.18(17)
O5 Co2 O12 C33 -11.3(5)
O5 Co2 O9 C31 -47.7(8)
O6 C22 C23 O7 51.2(6)
O8 Co3 N3 C21 55.2(4)
O8 Co3 N3 O6 -93.5(3)
O8 Co3 N4 C24 -6.7(5)
O8 Co3 N4 O7 179.5(4)
O8 Co3 O5 C13 -72.0(3)
O8 Co3 O5 Co2 81.79(17)
O8 Co3 O11 C33 -69.2(5)
O11 C33 O12 Co2 -3.0(8)
O11 Co3 N3 C21 -131.8(4)
O11 Co3 N3 O6 79.4(3)
O11 Co3 N4 C24 112.2(5)
O11 Co3 N4 O7 -61.6(4)
O11 Co3 O5 C13 168.3(3)
O11 Co3 O5 Co2 -37.90(17)
O11 Co3 O8 C26 -85.1(5)
O12 C33 O11 Co3 -9.2(8)
O12 Co2 O5 C13 -171.2(3)
O12 Co2 O5 Co3 32.65(17)
O12 Co2 O9 C31 -176.0(4)
O9 C31 O10 Co1 0.3(7)
O9 Co2 O4 C12 -169.6(3)
O9 Co2 O4 Co1 33.26(16)
O9 Co2 O5 C13 61.6(7)
O9 Co2 O5 Co3 -94.6(6)
O9 Co2 O12 C33 158.3(4)
O10 C31 O9 Co2 -33.6(7)
O10 Co1 N1 C7 111.5(5)
O10 Co1 N1 O2 -58.5(3)
O10 Co1 N2 C10 -123.5(4)
O10 Co1 N2 O3 88.5(3)
O10 Co1 O1 C1 -74.8(5)
O10 Co1 O4 C12 156.9(3)
O10 Co1 O4 Co2 -49.54(17)
O14 Co2 O4 C12 94.7(3)
O14 Co2 O4 Co1 -62.42(16)
O14 Co2 O5 C13 -83.6(3)
O14 Co2 O5 Co3 120.20(16)
O14 Co2 O12 C33 -105.4(4)
O14 Co2 O9 C31 97.4(4)
O13 Co2 O4 C12 -85.4(3)
O13 Co2 O4 Co1 117.50(15)
O13 Co2 O5 C13 97.9(3)
O13 Co2 O5 Co3 -58.24(16)
O13 Co2 O12 C33 74.8(4)
O13 Co2 O9 C31 -84.2(4)

loop_
_platon_squeeze_void_nr
_platon_squeeze_void_average_x
_platon_squeeze_void_average_y
_platon_squeeze_void_average_z
_platon_squeeze_void_volume
_platon_squeeze_void_count_electrons
_platon_squeeze_void_content
1 0.000 0.000 -0.016 1225 415 ' '
2 0.000 0.500 -0.004 1224 415 ' '
